data_2235001
loop_
_publ_author_name
'Morak-M\/lodawska, Beata'
'Suwi\'nska, Kinga'
'Pluta, Krystian'
'Jele\'n, Ma\/lgorzata'

_publ_section_title
;
 10-(Prop-2-yn-1-yl)-2,7-diazaphenothiazine
;
_journal_coeditor_code GK2475
_journal_issue 6
_journal_name_full 'Acta Crystallographica Section E'
_journal_page_first o1590
_journal_page_last o1591
_journal_paper_doi 10.1107/S1600536812018879
_journal_volume 68
_journal_year 2012
_chemical_formula_iupac 'C13 H9 N3 S'
_chemical_formula_moiety 'C13 H9 N3 S'
_chemical_formula_sum 'C13 H9 N3 S'
_chemical_formula_weight 239.29
_chemical_name_common
;
10-(prop-2-yn-1-yl)dipyrido[3,4-<i>b</i>:3',4'-<i>e</i>][1,4]thiazine
;
_chemical_name_systematic
;
10-(Prop-2-yn-1-yl)-2,7-diazaphenothiazine
;
_space_group_IT_number 14
_symmetry_cell_setting monoclinic
_symmetry_space_group_name_Hall '-P 2ybc'
_symmetry_space_group_name_H-M 'P 1 21/c 1'
_atom_sites_solution_hydrogens geom
_atom_sites_solution_primary direct
_atom_sites_solution_secondary difmap
_audit_creation_method SHELXL-97
_cell_angle_alpha 90.00
_cell_angle_beta 104.212(3)
_cell_angle_gamma 90.00
_cell_formula_units_Z 4
_cell_length_a 14.1150(9)
_cell_length_b 10.1909(6)
_cell_length_c 7.6749(5)
_cell_measurement_reflns_used 2229
_cell_measurement_temperature 100(2)
_cell_measurement_theta_max 27.49
_cell_measurement_theta_min 2.54
_cell_volume 1070.20(12)
_computing_cell_refinement 'DENZO and SCALEPACK (Otwinowski & Minor,  1997)'
_computing_data_collection 'COLLECT  (Nonius, 1998)'
_computing_data_reduction 'DENZO and SCALEPACK  (Otwinowski & Minor,  1997)'
_computing_molecular_graphics
;
ORTEPIII (Burnett & Johnson, 1996) and Mercury (Macrae <i>et al.</i>,
2008)
;
_computing_publication_material 'publCIF (Westrip, 2010)'
_computing_structure_refinement 'SHELXL97 (Sheldrick, 2008)'
_computing_structure_solution 'SHELXS97 (Sheldrick, 2008)'
_diffrn_ambient_temperature 100(2)
_diffrn_detector_area_resol_mean 8.3
_diffrn_measured_fraction_theta_full 0.986
_diffrn_measured_fraction_theta_max 0.986
_diffrn_measurement_device_type 'Nonius KappaCCD diffractometer upgraded  with APEXII detector'
_diffrn_measurement_method '\w scan'
_diffrn_radiation_monochromator graphite
_diffrn_radiation_source 'fine-focus sealed tube'
_diffrn_radiation_type MoK\a
_diffrn_radiation_wavelength 0.71073
_diffrn_reflns_av_R_equivalents 0.041
_diffrn_reflns_av_sigmaI/netI 0.043
_diffrn_reflns_limit_h_max 18
_diffrn_reflns_limit_h_min -18
_diffrn_reflns_limit_k_max 13
_diffrn_reflns_limit_k_min -12
_diffrn_reflns_limit_l_max 9
_diffrn_reflns_limit_l_min -9
_diffrn_reflns_number 7015
_diffrn_reflns_theta_full 27.45
_diffrn_reflns_theta_max 27.45
_diffrn_reflns_theta_min 3.39
_diffrn_standards_interval_count 0
_diffrn_standards_interval_time 0
_diffrn_standards_number 0
_exptl_absorpt_coefficient_mu 0.279
_exptl_absorpt_correction_type none
_exptl_crystal_colour yellow
_exptl_crystal_density_diffrn 1.485
_exptl_crystal_density_method 'not measured'
_exptl_crystal_description block
_exptl_crystal_F_000 496
_exptl_crystal_size_max 0.60
_exptl_crystal_size_mid 0.50
_exptl_crystal_size_min 0.35
_refine_diff_density_max 0.450
_refine_diff_density_min -0.349
_refine_ls_extinction_method none
_refine_ls_goodness_of_fit_ref 1.11
_refine_ls_hydrogen_treatment constr
_refine_ls_matrix_type full
_refine_ls_number_parameters 154
_refine_ls_number_reflns 2407
_refine_ls_number_restraints 0
_refine_ls_restrained_S_all 1.11
_refine_ls_R_factor_all 0.062
_refine_ls_R_factor_gt 0.049
_refine_ls_shift/su_max 0.001
_refine_ls_shift/su_mean 0.000
_refine_ls_structure_factor_coef Fsqd
_refine_ls_weighting_details 'calc w=1/[\s^2^(Fo^2^)+(0.0285P)^2^+1.4885P] where P=(Fo^2^+2Fc^2^)/3'
_refine_ls_weighting_scheme calc
_refine_ls_wR_factor_gt 0.105
_refine_ls_wR_factor_ref 0.114
_reflns_number_gt 2011
_reflns_number_total 2407
_reflns_threshold_expression I>2\s(I)
_cod_data_source_file gk2475.cif
_cod_data_source_block I
_cod_original_sg_symbol_H-M 'P 21/c'
_cod_database_code 2235001
_cod_database_fobs_code 2235001

loop_
_symmetry_equiv_pos_as_xyz
'x, y, z'
'-x, y+1/2, -z+1/2'
'-x, -y, -z'
'x, -y-1/2, z-1/2'

loop_
_atom_site_type_symbol
_atom_site_label
_atom_site_fract_x
_atom_site_fract_y
_atom_site_fract_z
_atom_site_U_iso_or_equiv
_atom_site_adp_type
_atom_site_calc_flag
_atom_site_refinement_flags
_atom_site_occupancy
_atom_site_symmetry_multiplicity
C C1 0.92188(15) 0.1074(2) 0.5605(3) 0.0172(4) Uani d . 1 1
H H1 0.9145 0.0148 0.5522 0.021 Uiso calc R 1 1
C C3 1.01573(17) 0.2865(2) 0.6685(3) 0.0218(5) Uani d . 1 1
H H3 1.0762 0.3225 0.7335 0.026 Uiso calc R 1 1
C C4 0.94013(16) 0.3721(2) 0.5945(3) 0.0195(5) Uani d . 1 1
H H4 0.9479 0.4640 0.6135 0.023 Uiso calc R 1 1
C C4a 0.85325(16) 0.3212(2) 0.4927(3) 0.0159(4) Uani d . 1 1
C C5a 0.65940(16) 0.3263(2) 0.3914(3) 0.0164(4) Uani d . 1 1
C C6 0.57174(16) 0.3834(2) 0.4013(3) 0.0197(5) Uani d . 1 1
H H6 0.5703 0.4759 0.4161 0.024 Uiso calc R 1 1
C C8 0.49541(17) 0.1852(2) 0.3756(3) 0.0226(5) Uani d . 1 1
H H8 0.4377 0.1351 0.3665 0.027 Uiso calc R 1 1
C C9 0.58017(16) 0.1180(2) 0.3718(3) 0.0192(5) Uani d . 1 1
H H9 0.5801 0.0249 0.3640 0.023 Uiso calc R 1 1
C C9a 0.66564(15) 0.1889(2) 0.3797(3) 0.0154(4) Uani d . 1 1
C C10a 0.84271(15) 0.1850(2) 0.4757(3) 0.0147(4) Uani d . 1 1
C C11 0.75374(17) -0.0072(2) 0.3179(3) 0.0182(5) Uani d . 1 1
H H11a 0.8152 -0.0251 0.2819 0.022 Uiso calc R 1 1
H H11b 0.6992 -0.0198 0.2102 0.022 Uiso calc R 1 1
C C12 0.74397(16) -0.1054(2) 0.4530(3) 0.0194(5) Uani d . 1 1
C C13 0.73370(18) -0.1884(3) 0.5542(4) 0.0284(6) Uani d . 1 1
H H13 0.7254 -0.2552 0.6356 0.034 Uiso calc R 1 1
S S5 0.75938(4) 0.42507(5) 0.37659(8) 0.01880(16) Uani d . 1 1
N N2 1.00796(13) 0.15579(19) 0.6532(3) 0.0204(4) Uani d . 1 1
N N7 0.48877(14) 0.3163(2) 0.3912(3) 0.0226(4) Uani d . 1 1
N N10 0.75434(13) 0.12936(18) 0.3721(2) 0.0158(4) Uani d . 1 1

loop_
_atom_site_aniso_label
_atom_site_aniso_U_11
_atom_site_aniso_U_22
_atom_site_aniso_U_33
_atom_site_aniso_U_12
_atom_site_aniso_U_13
_atom_site_aniso_U_23
C1 0.0160(10) 0.0151(10) 0.0217(11) 0.0027(8) 0.0071(9) 0.0011(8)
C3 0.0170(11) 0.0228(12) 0.0250(12) -0.0042(10) 0.0041(9) -0.0051(10)
C4 0.0194(11) 0.0165(10) 0.0244(12) -0.0023(9) 0.0085(9) -0.0050(9)
C4a 0.0165(10) 0.0147(10) 0.0178(11) 0.0005(8) 0.0070(8) 0.0003(8)
C5a 0.0176(10) 0.0166(10) 0.0142(10) 0.0009(8) 0.0025(8) 0.0013(8)
C6 0.0195(11) 0.0186(10) 0.0197(11) 0.0028(9) 0.0023(9) -0.0007(9)
C8 0.0168(11) 0.0245(12) 0.0250(12) -0.0011(9) 0.0024(9) -0.0024(10)
C9 0.0175(10) 0.0170(10) 0.0217(11) -0.0004(9) 0.0022(9) -0.0013(9)
C9a 0.0155(10) 0.0156(10) 0.0143(10) 0.0027(8) 0.0022(8) -0.0005(8)
C10a 0.0141(10) 0.0144(10) 0.0169(11) -0.0017(8) 0.0064(8) 0.0000(8)
C11 0.0199(11) 0.0136(10) 0.0218(11) 0.0011(9) 0.0064(9) -0.0028(9)
C12 0.0149(10) 0.0177(10) 0.0250(12) 0.0000(9) 0.0037(9) -0.0034(9)
C13 0.0256(13) 0.0242(12) 0.0360(15) 0.0034(10) 0.0086(11) 0.0067(11)
S5 0.0187(3) 0.0143(3) 0.0241(3) 0.0015(2) 0.0066(2) 0.0035(2)
N2 0.0131(9) 0.0226(10) 0.0248(10) 0.0021(8) 0.0033(7) -0.0002(8)
N7 0.0164(9) 0.0244(10) 0.0254(11) 0.0039(8) 0.0020(8) -0.0014(8)
N10 0.0119(8) 0.0185(9) 0.0167(9) 0.0014(7) 0.0030(7) -0.0005(7)

loop_
_atom_type_symbol
_atom_type_description
_atom_type_scat_dispersion_real
_atom_type_scat_dispersion_imag
_atom_type_scat_source
C C 0.0033 0.0016 'International Tables Vol C Tables 4.2.6.8 and 6.1.1.4'
H H 0.0000 0.0000 'International Tables Vol C Tables 4.2.6.8 and 6.1.1.4'
O O 0.0106 0.0060 'International Tables Vol C Tables 4.2.6.8 and 6.1.1.4'
S S 0.1246 0.1234 'International Tables Vol C Tables 4.2.6.8 and 6.1.1.4'
N N 0.0061 0.0033 'International Tables Vol C Tables 4.2.6.8 and 6.1.1.4'

loop_
_geom_angle_atom_site_label_1
_geom_angle_atom_site_label_2
_geom_angle_atom_site_label_3
_geom_angle
N2 C1 C10a 123.9(2)
N2 C1 H1 118.1
C10a C1 H1 118.1
N2 C3 C4 123.5(2)
N2 C3 H3 118.3
C4 C3 H3 118.3
C4a C4 C3 118.8(2)
C4a C4 H4 120.6
C3 C4 H4 120.6
C4 C4a C10a 119.0(2)
C4 C4a S5 120.91(17)
C10a C4a S5 120.04(17)
C6 C5a C9a 119.5(2)
C6 C5a S5 120.26(17)
C9a C5a S5 120.09(16)
N7 C6 C5a 124.1(2)
N7 C6 H6 117.9
C5a C6 H6 117.9
N7 C8 C9 124.9(2)
N7 C8 H8 117.6
C9 C8 H8 117.6
C8 C9 C9a 119.0(2)
C8 C9 H9 120.5
C9a C9 H9 120.5
C9 C9a N10 122.98(19)
C9 C9a C5a 116.82(19)
N10 C9a C5a 120.18(19)
C1 C10a C4a 117.7(2)
C1 C10a N10 121.87(19)
C4a C10a N10 120.42(19)
N10 C11 C12 116.42(19)
N10 C11 H11a 108.2
C12 C11 H11a 108.2
N10 C11 H11b 108.2
C12 C11 H11b 108.2
H11a C11 H11b 107.3
C13 C12 C11 176.5(3)
C12 C13 H13 180.0
C4a S5 C5a 98.00(10)
C3 N2 C1 117.1(2)
C6 N7 C8 115.6(2)
C9a N10 C10a 118.21(18)
C9a N10 C11 118.89(18)
C10a N10 C11 119.00(18)

loop_
_geom_bond_atom_site_label_1
_geom_bond_atom_site_label_2
_geom_bond_distance
C1 N2 1.342(3)
C1 C10a 1.393(3)
C1 H1 0.9500
C3 N2 1.339(3)
C3 C4 1.387(3)
C3 H3 0.9500
C4 C4a 1.383(3)
C4 H4 0.9500
C4a C10a 1.398(3)
C4a S5 1.758(2)
C5a C6 1.386(3)
C5a C9a 1.407(3)
C5a S5 1.760(2)
C6 N7 1.342(3)
C6 H6 0.9500
C8 N7 1.347(3)
C8 C9 1.385(3)
C8 H8 0.9500
C9 C9a 1.395(3)
C9 H9 0.9500
C9a N10 1.405(3)
C10a N10 1.422(3)
C11 N10 1.452(3)
C11 C12 1.471(3)
C11 H11a 0.9900
C11 H11b 0.9900
C12 C13 1.181(3)
C13 H13 0.9500

loop_
_geom_hbond_atom_site_label_D
_geom_hbond_atom_site_label_H
_geom_hbond_atom_site_label_A
_geom_hbond_site_symmetry_A
_geom_hbond_distance_DH
_geom_hbond_distance_HA
_geom_hbond_distance_DA
_geom_hbond_angle_DHA
C4 H4 N2 2_756 0.95 2.62 3.457(3) 147
C13 H13 C11 4_556 0.95 2.78 3.677(3) 159
C13 H13 C12 4_556 0.95 2.78 3.686(3) 161
C3 H3 C13 2_756 0.95 2.78 3.662(3) 155
C8 H8 C13 3_656 0.95 2.69 3.407(3) 133

loop_
_geom_torsion_atom_site_label_1
_geom_torsion_atom_site_label_2
_geom_torsion_atom_site_label_3
_geom_torsion_atom_site_label_4
_geom_torsion
N2 C3 C4 C4a -2.9(4)
C3 C4 C4a C10a 3.3(3)
C3 C4 C4a S5 -173.43(17)
C9a C5a C6 N7 -3.6(4)
S5 C5a C6 N7 171.68(18)
N7 C8 C9 C9a -1.8(4)
C8 C9 C9a N10 -178.4(2)
C8 C9 C9a C5a 0.1(3)
C6 C5a C9a C9 2.4(3)
S5 C5a C9a C9 -172.88(17)
C6 C5a C9a N10 -179.1(2)
S5 C5a C9a N10 5.6(3)
N2 C1 C10a C4a -1.7(3)
N2 C1 C10a N10 177.10(19)
C4 C4a C10a C1 -1.2(3)
S5 C4a C10a C1 175.63(16)
C4 C4a C10a N10 179.98(19)
S5 C4a C10a N10 -3.2(3)
C4 C4a S5 C5a -148.01(19)
C10a C4a S5 C5a 35.26(19)
C6 C5a S5 C4a 148.16(19)
C9a C5a S5 C4a -36.6(2)
C4 C3 N2 C1 0.1(3)
C10a C1 N2 C3 2.2(3)
C5a C6 N7 C8 1.9(3)
C9 C8 N7 C6 0.8(4)
C9 C9a N10 C10a -144.8(2)
C5a C9a N10 C10a 36.8(3)
C9 C9a N10 C11 12.8(3)
C5a C9a N10 C11 -165.6(2)
C1 C10a N10 C9a 142.9(2)
C4a C10a N10 C9a -38.3(3)
C1 C10a N10 C11 -14.6(3)
C4a C10a N10 C11 164.16(19)
C12 C11 N10 C9a -76.0(3)
C12 C11 N10 C10a 81.3(2)

loop_
_cod_related_entry_id
_cod_related_entry_database
_cod_related_entry_code
1 ChemSpider 30657753
